data_2103143
loop_
_publ_author_name
'Kazheva, Olga N.'
'Canadell, Enric'
'Aleksandrov, Grigorii G.'
'Kushch, Nataliya D.'
'Dyachenko, Oleg A.'

_publ_section_title
;
 Quasi-three-dimensional network of molecular interactions and
 electronic structure of a new organic semiconductor, ET(NCS)~0.77~
;
_journal_issue 1
_journal_name_full 'Acta Crystallographica Section B'
_journal_page_first 148
_journal_page_last 152
_journal_paper_doi 10.1107/S0108768101019322
_journal_volume 58
_journal_year 2002
_chemical_formula_sum 'C10.77 H8 N0.77 S8.77'
_chemical_formula_weight 429.37
_chemical_name_common '[Bis(ethylenedithio)tetrathiafulvalene] thiocyanate 1:0.77'
_chemical_name_systematic
;
 ?
;
_space_group_IT_number 57
_symmetry_cell_setting orthorhombic
_symmetry_space_group_name_Hall '-P 2c 2b'
_symmetry_space_group_name_H-M 'P b c m'
_atom_sites_solution_hydrogens geom
_atom_sites_solution_primary direct
_atom_sites_solution_secondary difmap
_cell_angle_alpha 90.00
_cell_angle_beta 90.00
_cell_angle_gamma 90.00
_cell_formula_units_Z 4
_cell_length_a 6.6380(10)
_cell_length_b 8.309(2)
_cell_length_c 28.776(6)
_cell_measurement_temperature 110(2)
_cell_volume 1587.1(6)
_computing_structure_refinement 'SHELXL-97 (Sheldrick, 1997)'
_computing_structure_solution 'SHELXS-93 (Sheldrick, 1993)'
_diffrn_ambient_temperature 110(2)
_diffrn_measurement_device 'Bruker AXS SMART 1000'
_diffrn_measurement_method omega-scanning
_diffrn_radiation_monochromator graphite
_diffrn_radiation_source 'fine-focus sealed tube'
_diffrn_radiation_type MoK\a
_diffrn_radiation_wavelength .71069
_diffrn_reflns_av_R_equivalents .0512
_diffrn_reflns_av_sigmaI/netI .0706
_diffrn_reflns_limit_h_max 4
_diffrn_reflns_limit_h_min -9
_diffrn_reflns_limit_k_max 5
_diffrn_reflns_limit_k_min -11
_diffrn_reflns_limit_l_max 15
_diffrn_reflns_limit_l_min -39
_diffrn_reflns_number 3049
_diffrn_reflns_theta_max 30.07
_diffrn_reflns_theta_min 2.83
_diffrn_standards_decay_% 0
_exptl_absorpt_coefficient_mu 1.212
_exptl_absorpt_correction_type semiempirical
_exptl_crystal_colour black
_exptl_crystal_density_diffrn 1.797
_exptl_crystal_density_meas ?
_exptl_crystal_description 'rhombic plates'
_exptl_crystal_F_000 873
_exptl_crystal_size_max .38
_exptl_crystal_size_mid .33
_exptl_crystal_size_min .25
_refine_ls_extinction_method none
_refine_ls_goodness_of_fit_ref .884
_refine_ls_matrix_type full
_refine_ls_number_parameters 103
_refine_ls_number_reflns 1533
_refine_ls_number_restraints 0
_refine_ls_restrained_S_all .884
_refine_ls_R_factor_all .0654
_refine_ls_R_factor_gt .0569
_refine_ls_shift/su_max .057
_refine_ls_shift/su_mean .004
_refine_ls_structure_factor_coef Fsqd
_refine_ls_weighting_details 'w=1/[\s^2^(Fo^2^)+(0.1000P)^2^+0.0000P] where P=(Fo^2^+2Fc^2^)/3'
_refine_ls_weighting_scheme calc
_refine_ls_wR_factor_gt .1348
_refine_ls_wR_factor_ref .1412
_reflns_number_observed 1288
_reflns_number_total 1533
_reflns_observed_criterion >2sigma(I)
_cod_data_source_file av0048.cif
_cod_data_source_block 55555abs
_cod_depositor_comments
;
The following automatic conversions were performed:

'_refine_ls_weighting_scheme' value 'calc
w=1/[\s^2^(Fo^2^)+(0.1000P)^2^+0.0000P] where P=(Fo^2^+2Fc^2^)/3' was
changed to 'calc'. New tag '_refine_ls_weighting_details' was
created. The value of the new tag was set to
'w=1/[\s^2^(Fo^2^)+(0.1000P)^2^+0.0000P] where P=(Fo^2^+2Fc^2^)/3'.

Automatic conversion script
Id: cif_fix_values 3143 2015-03-26 13:38:13Z robertas 
;
_cod_original_sg_symbol_H-M Pbcm
_cod_database_code 2103143

loop_
_symmetry_equiv_pos_as_xyz
'x, y, z'
'-x, -y, z+1/2'
'-x, y+1/2, -z+1/2'
'x, -y+1/2, -z'
'-x, -y, -z'
'x, y, -z-1/2'
'x, -y-1/2, z-1/2'
'-x, y-1/2, z'

loop_
_atom_site_aniso_label
_atom_site_aniso_U_11
_atom_site_aniso_U_22
_atom_site_aniso_U_33
_atom_site_aniso_U_12
_atom_site_aniso_U_13
_atom_site_aniso_U_23
S1 .0408(11) .0694(15) .0330(9) .0030(11) .000 .000
S2 .0148(4) .0327(4) .0233(3) .0004(4) -.0009(3) .0017(4)
S3 .0136(3) .0358(4) .0298(4) -.0031(4) -.0037(3) .0072(4)
S4 .0165(4) .0368(5) .0259(4) -.0014(4) -.0007(3) .0053(4)
S5 .0141(4) .0638(7) .0504(6) .0015(5) -.0029(4) .0295(5)
N1 .86(4) .131(8) .031(5) .253(13) .000 .000
C1 .127(10) .37(3) .016(5) .149(12) .000 .000
C2 .0171(14) .0224(15) .0211(14) .0028(14) -.0004(12) .0012(13)
C3 .0168(14) .0262(16) .0278(15) .0003(14) -.0032(13) .0045(14)
C4 .0147(14) .0187(16) .0296(15) -.0016(13) -.0009(13) -.0005(13)
C5 .030(2) .102(4) .0286(18) .013(2) -.0003(16) .020(2)
C6 .0226(19) .099(4) .041(2) -.010(2) -.0115(17) .013(3)

loop_
_atom_site_label
_atom_site_fract_x
_atom_site_fract_y
_atom_site_fract_z
_atom_site_U_iso_or_equiv
_atom_site_thermal_displace_type
_atom_site_calc_flag
_atom_site_refinement_flags
_atom_site_occupancy
_atom_site_type_symbol
S1 .7771(3) -.4456(3) .7500 .0477(6) Uani d SP .771(4) S
S2 .34671(12) .36754(10) .55491(3) .02360(19) Uani d . 1 S
S3 .77278(12) .42920(11) .53610(3) .0264(2) Uani d . 1 S
S4 .41971(13) .17472(11) .63959(3) .0264(2) Uani d . 1 S
S5 .92725(13) .23599(14) .61279(4) .0428(3) Uani d . 1 S
N1 .914(4) -.1034(14) .7500 .340(13) Uani d SP .808(18) N
C1 .847(2) -.223(3) .7500 .170(9) Uani d SP .70(2) C
C2 .5205(5) .2779(4) .59233(11) .0202(7) Uani d . 1 C
C3 .7175(5) .3036(4) .58273(11) .0236(8) Uani d . 1 C
C4 .5246(5) .4563(3) .51915(11) .0210(7) Uani d . 1 C
C5 .8215(6) .1316(6) .66082(13) .0537(14) Uani d . 1 C
H5A .9187 .1287 .6855 .080 Uiso d R 1 H
H5B .8003 .0228 .6507 .080 Uiso d R 1 H
C6 .6304(6) .1811(6) .67913(15) .0543(14) Uani d . 1 C
H6A .5975 .1215 .7067 .080 Uiso d R 1 H
H6B .6494 .2914 .6880 .080 Uiso d R 1 H

loop_
_geom_angle_atom_site_label_1
_geom_angle_atom_site_label_2
_geom_angle_atom_site_label_3
_geom_angle_site_symmetry_1
_geom_angle
_geom_angle_publ_flag
C4 S2 C2 . 95.60(15) yes
C4 S3 C3 . 95.41(15) yes
C2 S4 C6 . 100.42(18) yes
C3 S5 C5 . 103.25(17) yes
N1 C1 S1 . 170.19(17) yes
C3 C2 S4 . 127.5(3) yes
C3 C2 S2 . 116.5(2) yes
S4 C2 S2 . 115.98(18) yes
C2 C3 S5 . 128.6(3) yes
C2 C3 S3 . 117.1(2) yes
S5 C3 S3 . 114.20(18) yes
C4 C4 S2 5_666 123.1(3) no
C4 C4 S3 5_666 121.7(3) no
S2 C4 S3 . 115.20(17) yes
C6 C5 S5 . 119.5(3) yes
C5 C6 S4 . 116.5(3) yes

loop_
_geom_bond_atom_site_label_1
_geom_bond_atom_site_label_2
_geom_bond_site_symmetry_2
_geom_bond_distance
_geom_bond_publ_flag
S1 C1 . 1.91(2) yes
S2 C4 . 1.731(3) yes
S2 C2 . 1.745(3) yes
S3 C4 . 1.733(3) yes
S3 C3 . 1.739(3) yes
S4 C2 . 1.741(3) yes
S4 C6 . 1.804(4) yes
S5 C3 . 1.733(3) yes
S5 C5 . 1.776(4) yes
N1 C1 . 1.09(3) yes
C2 C3 . 1.354(5) yes
C4 C4 5_666 1.360(6) no
C5 C6 . 1.434(6) yes
